data_4025156
loop_
_publ_author_name
'Takashi Nakabuchi'
'Makoto Nakashima'
'Shinya Fujishige'
'Haruyuki Nakano'
'Yoshihiro Matano'
'Hiroshi Imahori'

_publ_section_title
;
 Synthesis and Reactions of Phosphaporphyrins: Reconstruction of
 \p-Skeleton Triggered by Oxygenation of a Core Phosphorus Atom
;
_journal_name_full 'Journal of Organic Chemistry'
_journal_page_first 375
_journal_page_last 389
_journal_paper_doi 10.1021/jo902060b
_journal_volume 75
_journal_year 2010
_chemical_formula_moiety 'C41 H29 N2 O P S '
_chemical_formula_sum 'C41 H29 N2 O P S'
_chemical_formula_weight 628.69
_chemical_name_systematic
; 
 ? 
;
_space_group_IT_number 11
_symmetry_cell_setting monoclinic
_symmetry_Int_Tables_number 11
_symmetry_space_group_name_Hall '-P 2yb'
_symmetry_space_group_name_H-M 'P 1 21/m 1'
_atom_sites_solution_hydrogens geom
_atom_sites_solution_primary direct
_atom_sites_solution_secondary difmap
_audit_creation_method SHELXL-97
_cell_angle_alpha 90.00
_cell_angle_beta 94.5900(10)
_cell_angle_gamma 90.00
_cell_formula_units_Z 2
_cell_length_a 8.6897(14)
_cell_length_b 19.734(3)
_cell_length_c 9.1977(15)
_cell_measurement_reflns_used 4877
_cell_measurement_temperature 123(2)
_cell_measurement_theta_max 27.5
_cell_measurement_theta_min 3.0
_cell_volume 1572.2(4)
_computing_cell_refinement CrystalClear
_computing_data_collection CrystalClear
_computing_data_reduction 'CrystalStructure 3.8.2'
_computing_publication_material 'CrystalStructure 3.8.2'
_computing_structure_refinement 'SHELXL-97 (Sheldrick, 1997)'
_computing_structure_solution 'SHELXS-97 (Sheldrick, 1990)'
_diffrn_ambient_temperature 123(2)
_diffrn_detector_area_resol_mean 7.31
_diffrn_measured_fraction_theta_full 0.994
_diffrn_measured_fraction_theta_max 0.994
_diffrn_measurement_device_type 'Rigaku Saturn'
_diffrn_measurement_method \w
_diffrn_radiation_monochromator graphite
_diffrn_radiation_source 'fine-focus sealed tube'
_diffrn_radiation_type 'Mo K\a'
_diffrn_radiation_wavelength 0.71070
_diffrn_reflns_av_R_equivalents 0.0207
_diffrn_reflns_av_sigmaI/netI 0.0217
_diffrn_reflns_limit_h_max 11
_diffrn_reflns_limit_h_min -11
_diffrn_reflns_limit_k_max 25
_diffrn_reflns_limit_k_min -24
_diffrn_reflns_limit_l_max 11
_diffrn_reflns_limit_l_min -9
_diffrn_reflns_number 12570
_diffrn_reflns_theta_full 27.48
_diffrn_reflns_theta_max 27.48
_diffrn_reflns_theta_min 3.03
_exptl_absorpt_coefficient_mu 0.191
_exptl_absorpt_correction_T_max 0.9943
_exptl_absorpt_correction_T_min 0.9274
_exptl_absorpt_correction_type numerical
_exptl_absorpt_process_details
;
    Higashi, T. (1999). Program for Absorption Correction.
    Rigaku Corporation, Tokyo, Japan.
;
_exptl_crystal_colour red
_exptl_crystal_density_diffrn 1.328
_exptl_crystal_density_method 'not measured'
_exptl_crystal_description platelet
_exptl_crystal_F_000 656
_exptl_crystal_size_max 0.40
_exptl_crystal_size_mid 0.20
_exptl_crystal_size_min 0.03
_refine_diff_density_max 0.348
_refine_diff_density_min -0.375
_refine_diff_density_rms 0.048
_refine_ls_extinction_method none
_refine_ls_goodness_of_fit_ref 1.042
_refine_ls_hydrogen_treatment refall
_refine_ls_matrix_type full
_refine_ls_number_parameters 218
_refine_ls_number_reflns 3682
_refine_ls_number_restraints 0
_refine_ls_restrained_S_all 1.042
_refine_ls_R_factor_all 0.0413
_refine_ls_R_factor_gt 0.0394
_refine_ls_shift/su_max 0.001
_refine_ls_shift/su_mean 0.000
_refine_ls_structure_factor_coef Fsqd
_refine_ls_weighting_details 'calc w=1/[\s^2^(Fo^2^)+(0.0300P)^2^+1.2000P] where P=(Fo^2^+2Fc^2^)/3'
_refine_ls_weighting_scheme calc
_refine_ls_wR_factor_gt 0.0870
_refine_ls_wR_factor_ref 0.0884
_reflns_number_gt 3551
_reflns_number_total 3682
_reflns_threshold_expression >2sigma(I)
_cod_data_source_file jo902060b_si_002.cif
_cod_data_source_block shelxl
_cod_database_code 4025156

loop_
_symmetry_equiv_pos_as_xyz
'x, y, z'
'-x, y+1/2, -z'
'-x, -y, -z'
'x, -y-1/2, z'

loop_
_atom_site_label
_atom_site_type_symbol
_atom_site_fract_x
_atom_site_fract_y
_atom_site_fract_z
_atom_site_U_iso_or_equiv
_atom_site_adp_type
_atom_site_occupancy
_atom_site_symmetry_multiplicity
_atom_site_calc_flag
_atom_site_refinement_flags
_atom_site_disorder_assembly
_atom_site_disorder_group
S1 S 0.29652(5) 0.2500 0.24964(6) 0.02365(12) Uani 1 2 d S . .
P1 P 0.52044(5) 0.2500 0.23803(5) 0.01501(11) Uani 1 2 d S . .
O1 O 0.97671(15) 0.2500 0.63133(14) 0.0165(3) Uani 1 2 d S . .
N1 N 0.77073(12) 0.37569(6) 0.49231(12) 0.0168(2) Uani 1 1 d . . .
C1 C 0.61035(15) 0.32119(7) 0.33291(14) 0.0162(3) Uani 1 1 d . . .
C2 C 0.76670(15) 0.32938(6) 0.38023(14) 0.0162(3) Uani 1 1 d . . .
C3 C 0.91238(15) 0.31373(7) 0.30915(15) 0.0205(3) Uani 1 1 d . . .
H1 H 0.9979 0.3099 0.3865 0.025 Uiso 1 1 calc R . .
H2 H 0.9359 0.3527 0.2468 0.025 Uiso 1 1 calc R . .
C4 C 0.9104(2) 0.2500 0.2169(2) 0.0169(4) Uani 1 2 d S . .
H4 H 1.0014 0.2500 0.1587 0.020 Uiso 1 2 calc SR . .
H5 H 0.8167 0.2500 0.1482 0.020 Uiso 1 2 calc SR . .
C5 C 0.52204(15) 0.36817(7) 0.41200(14) 0.0187(3) Uani 1 1 d . . .
H3 H 0.4133 0.3742 0.4012 0.022 Uiso 1 1 calc R . .
C6 C 0.62457(15) 0.40269(7) 0.50614(14) 0.0187(3) Uani 1 1 d . . .
C7 C 0.64412(17) 0.45640(7) 0.61308(15) 0.0227(3) Uani 1 1 d . . .
H6 H 0.5649 0.4854 0.6421 0.027 Uiso 1 1 calc R . .
C8 C 0.79436(17) 0.45826(7) 0.66483(15) 0.0219(3) Uani 1 1 d . . .
H7 H 0.8386 0.4907 0.7322 0.026 Uiso 1 1 calc R . .
C9 C 0.87862(15) 0.40256(7) 0.60113(14) 0.0175(3) Uani 1 1 d . . .
C10 C 1.01317(15) 0.37437(7) 0.65931(14) 0.0179(3) Uani 1 1 d . . .
C11 C 1.07322(15) 0.30624(7) 0.63953(14) 0.0177(3) Uani 1 1 d . . .
C12 C 1.22329(16) 0.28575(7) 0.64778(15) 0.0221(3) Uani 1 1 d . . .
H8 H 1.3116 0.3143 0.6526 0.027 Uiso 1 1 calc R . .
C13 C 1.11200(15) 0.41533(7) 0.76660(15) 0.0193(3) Uani 1 1 d . . .
C14 C 1.15515(18) 0.38944(8) 0.90536(16) 0.0257(3) Uani 1 1 d . . .
H9 H 1.1227 0.3453 0.9305 0.031 Uiso 1 1 calc R . .
C15 C 1.24475(19) 0.42744(8) 1.00683(16) 0.0295(3) Uani 1 1 d . . .
H10 H 1.2719 0.4097 1.1014 0.035 Uiso 1 1 calc R . .
C16 C 1.29466(18) 0.49157(8) 0.96972(17) 0.0282(3) Uani 1 1 d . . .
H11 H 1.3556 0.5179 1.0391 0.034 Uiso 1 1 calc R . .
C17 C 1.25560(18) 0.51716(8) 0.83159(17) 0.0276(3) Uani 1 1 d . . .
H12 H 1.2916 0.5606 0.8058 0.033 Uiso 1 1 calc R . .
C18 C 1.16392(17) 0.47954(8) 0.73047(16) 0.0250(3) Uani 1 1 d . . .
H13 H 1.1365 0.4977 0.6363 0.030 Uiso 1 1 calc R . .
C19 C 0.5650(2) 0.2500 0.0499(2) 0.0167(4) Uani 1 2 d S . .
C20 C 0.57936(18) 0.18923(8) -0.02375(16) 0.0275(3) Uani 1 1 d . . .
H14 H 0.5669 0.1474 0.0251 0.033 Uiso 1 1 calc R . .
C21 C 0.6119(2) 0.18974(10) -0.16880(17) 0.0361(4) Uani 1 1 d . . .
H15 H 0.6233 0.1481 -0.2186 0.043 Uiso 1 1 calc R . .
C22 C 0.6280(3) 0.2500 -0.2415(2) 0.0345(5) Uani 1 2 d S . .
H16 H 0.6500 0.2500 -0.3411 0.041 Uiso 1 2 calc SR . .

loop_
_atom_site_aniso_label
_atom_site_aniso_U_11
_atom_site_aniso_U_22
_atom_site_aniso_U_33
_atom_site_aniso_U_23
_atom_site_aniso_U_13
_atom_site_aniso_U_12
S1 0.0125(2) 0.0304(3) 0.0280(3) 0.000 0.00110(18) 0.000
P1 0.0126(2) 0.0167(2) 0.0156(2) 0.000 -0.00023(16) 0.000
O1 0.0160(6) 0.0119(6) 0.0213(7) 0.000 -0.0001(5) 0.000
N1 0.0181(5) 0.0145(5) 0.0176(5) -0.0003(4) 0.0002(4) 0.0007(4)
C1 0.0167(6) 0.0165(6) 0.0152(6) 0.0006(5) 0.0002(5) 0.0007(5)
C2 0.0185(6) 0.0137(6) 0.0164(6) 0.0009(5) 0.0008(5) -0.0005(5)
C3 0.0164(6) 0.0226(7) 0.0226(7) -0.0025(5) 0.0020(5) -0.0017(5)
C4 0.0125(8) 0.0215(9) 0.0167(8) 0.000 0.0019(6) 0.000
C5 0.0188(6) 0.0181(6) 0.0191(6) 0.0019(5) 0.0010(5) 0.0040(5)
C6 0.0213(6) 0.0160(6) 0.0189(6) 0.0020(5) 0.0020(5) 0.0054(5)
C7 0.0292(7) 0.0180(7) 0.0208(7) -0.0014(5) 0.0009(5) 0.0059(6)
C8 0.0307(7) 0.0146(6) 0.0202(7) -0.0012(5) 0.0007(5) 0.0008(5)
C9 0.0229(6) 0.0132(6) 0.0160(6) 0.0000(5) 0.0000(5) -0.0036(5)
C10 0.0209(6) 0.0151(6) 0.0175(6) 0.0006(5) 0.0008(5) -0.0032(5)
C11 0.0195(6) 0.0156(6) 0.0176(6) 0.0000(5) -0.0010(5) -0.0036(5)
C12 0.0185(6) 0.0230(7) 0.0246(7) 0.0010(6) -0.0002(5) -0.0030(5)
C13 0.0211(6) 0.0166(6) 0.0199(6) -0.0016(5) -0.0010(5) -0.0020(5)
C14 0.0344(8) 0.0201(7) 0.0220(7) 0.0020(6) -0.0025(6) -0.0032(6)
C15 0.0385(8) 0.0292(8) 0.0196(7) -0.0011(6) -0.0059(6) 0.0016(7)
C16 0.0283(7) 0.0292(8) 0.0259(7) -0.0098(6) -0.0046(6) -0.0042(6)
C17 0.0315(8) 0.0204(7) 0.0304(8) -0.0012(6) -0.0015(6) -0.0089(6)
C18 0.0309(7) 0.0208(7) 0.0223(7) 0.0031(6) -0.0037(6) -0.0054(6)
C19 0.0122(8) 0.0215(9) 0.0158(8) 0.000 -0.0023(6) 0.000
C20 0.0351(8) 0.0236(8) 0.0233(7) -0.0013(6) -0.0004(6) 0.0065(6)
C21 0.0436(9) 0.0420(10) 0.0224(7) -0.0091(7) 0.0009(7) 0.0151(8)
C22 0.0263(11) 0.0614(17) 0.0159(10) 0.000 0.0027(8) 0.000

loop_
_atom_type_symbol
_atom_type_description
_atom_type_scat_dispersion_real
_atom_type_scat_dispersion_imag
_atom_type_scat_source
C C 0.0033 0.0016 'International Tables Vol C Tables 4.2.6.8 and 6.1.1.4'
H H 0.0000 0.0000 'International Tables Vol C Tables 4.2.6.8 and 6.1.1.4'
N N 0.0061 0.0033 'International Tables Vol C Tables 4.2.6.8 and 6.1.1.4'
O O 0.0106 0.0060 'International Tables Vol C Tables 4.2.6.8 and 6.1.1.4'
P P 0.1023 0.0942 'International Tables Vol C Tables 4.2.6.8 and 6.1.1.4'
S S 0.1246 0.1234 'International Tables Vol C Tables 4.2.6.8 and 6.1.1.4'

loop_
_geom_angle_atom_site_label_1
_geom_angle_atom_site_label_2
_geom_angle_atom_site_label_3
_geom_angle
_geom_angle_site_symmetry_1
_geom_angle_site_symmetry_3
_geom_angle_publ_flag
C1 P1 C1 102.69(8) . 4_565 ?
C1 P1 C19 110.32(5) . . ?
C1 P1 C19 110.32(5) 4_565 . ?
C1 P1 S1 111.63(4) . . ?
C1 P1 S1 111.63(4) 4_565 . ?
C19 P1 S1 110.06(6) . . ?
C11 O1 C11 106.02(14) 4_565 . ?
C2 N1 C6 110.73(11) . . ?
C2 N1 C9 138.83(11) . . ?
C6 N1 C9 110.41(11) . . ?
C2 C1 C5 108.16(11) . . ?
C2 C1 P1 127.80(10) . . ?
C5 C1 P1 121.36(10) . . ?
N1 C2 C1 105.96(11) . . ?
N1 C2 C3 119.39(11) . . ?
C1 C2 C3 132.09(12) . . ?
C2 C3 C4 116.21(12) . . ?
C3 C4 C3 112.06(16) . 4_565 ?
C6 C5 C1 107.07(12) . . ?
C5 C6 N1 107.65(12) . . ?
C5 C6 C7 145.84(13) . . ?
N1 C6 C7 106.51(12) . . ?
C8 C7 C6 108.44(12) . . ?
C7 C8 C9 109.70(12) . . ?
C10 C9 N1 128.42(12) . . ?
C10 C9 C8 125.98(12) . . ?
N1 C9 C8 103.82(11) . . ?
C9 C10 C11 129.09(12) . . ?
C9 C10 C13 117.90(12) . . ?
C11 C10 C13 112.88(11) . . ?
C12 C11 O1 109.70(12) . . ?
C12 C11 C10 128.12(12) . . ?
O1 C11 C10 121.50(11) . . ?
C11 C12 C12 107.27(8) . 4_565 ?
C18 C13 C14 118.79(13) . . ?
C18 C13 C10 120.97(12) . . ?
C14 C13 C10 120.24(12) . . ?
C15 C14 C13 120.79(14) . . ?
C14 C15 C16 119.79(14) . . ?
C17 C16 C15 119.97(14) . . ?
C16 C17 C18 120.31(14) . . ?
C17 C18 C13 120.34(14) . . ?
C20 C19 C20 119.54(18) 4_565 . ?
C20 C19 P1 120.21(9) 4_565 . ?
C20 C19 P1 120.21(9) . . ?
C21 C20 C19 119.79(15) . . ?
C22 C21 C20 120.70(16) . . ?
C21 C22 C21 119.4(2) 4_565 . ?

loop_
_geom_bond_atom_site_label_1
_geom_bond_atom_site_label_2
_geom_bond_distance
_geom_bond_site_symmetry_2
_geom_bond_publ_flag
S1 P1 1.9573(7) . ?
P1 C1 1.7989(13) . ?
P1 C1 1.7989(13) 4_565 ?
P1 C19 1.8030(19) . ?
O1 C11 1.3893(15) 4_565 ?
O1 C11 1.3894(15) . ?
N1 C2 1.3760(17) . ?
N1 C6 1.3925(17) . ?
N1 C9 1.4184(16) . ?
C1 C2 1.4025(18) . ?
C1 C5 1.4378(18) . ?
C2 C3 1.5026(18) . ?
C3 C4 1.5164(17) . ?
C4 C3 1.5164(17) 4_565 ?
C5 C6 1.3726(19) . ?
C6 C7 1.4466(19) . ?
C7 C8 1.354(2) . ?
C8 C9 1.4684(19) . ?
C9 C10 1.3648(19) . ?
C10 C11 1.4589(19) . ?
C10 C13 1.4930(18) . ?
C11 C12 1.3616(19) . ?
C12 C12 1.411(3) 4_565 ?
C13 C18 1.394(2) . ?
C13 C14 1.3979(19) . ?
C14 C15 1.387(2) . ?
C15 C16 1.389(2) . ?
C16 C17 1.384(2) . ?
C17 C18 1.390(2) . ?
C19 C20 1.3879(18) 4_565 ?
C19 C20 1.3880(18) . ?
C20 C21 1.386(2) . ?
C21 C22 1.377(2) . ?
C22 C21 1.377(2) 4_565 ?
